data_1562942
loop_
_publ_author_name
'Watson, Donald'
'Gao, Run-Duo'
'Shular, Scott'

_publ_section_title
;
 Tandem&#x00A0;Aza-Heck Suzuki and Carbonylation Reactions
 of&#x00A0;O-Phenyl Hydroxamic Ethers: Complex Lactams via Carboamination
;
_journal_name_full 'Chemical Science'
_journal_paper_doi 10.1039/D1SC02075G
_journal_year 2021
_chemical_formula_moiety 'C20 H15 N O3'
_chemical_formula_sum 'C20 H15 N O3'
_chemical_formula_weight 317.33
_space_group_crystal_system monoclinic
_space_group_IT_number 14
_space_group_name_Hall '-P 2yn'
_space_group_name_H-M_alt 'P 1 21/n 1'
_atom_sites_solution_hydrogens difmap
_audit_creation_method SHELXL-2017/1
_audit_update_record
;
2021-03-17 deposited with the CCDC.	2021-05-27 downloaded from the CCDC.
;
_cell_angle_alpha 90
_cell_angle_beta 103.6770(10)
_cell_angle_gamma 90
_cell_formula_units_Z 4
_cell_length_a 15.3278(15)
_cell_length_b 5.7994(6)
_cell_length_c 17.8481(17)
_cell_measurement_reflns_used 9969
_cell_measurement_temperature 150(2)
_cell_measurement_theta_max 30.55
_cell_measurement_theta_min 2.35
_cell_volume 1541.6(3)
_computing_cell_refinement 'Bruker SAINT'
_computing_data_collection 'Bruker APEX2'
_computing_data_reduction 'Bruker SAINT'
_computing_molecular_graphics 'Bruker SHELXTL'
_computing_publication_material 'Bruker SHELXTL'
_computing_structure_refinement 'SHELXL-2017/1 (Sheldrick, 2017)'
_computing_structure_solution 'SHELXT 2014/5 (Sheldrick, 2014)'
_diffrn_ambient_temperature 150(2)
_diffrn_detector_area_resol_mean 8.33
_diffrn_measured_fraction_theta_full 1.000
_diffrn_measured_fraction_theta_max 0.997
_diffrn_measurement_device_type 'Bruker AXS APEX diffractometer'
_diffrn_measurement_method '\f and \w scans'
_diffrn_radiation_type MoK\a
_diffrn_radiation_wavelength 0.71073
_diffrn_reflns_av_R_equivalents 0.0249
_diffrn_reflns_av_unetI/netI 0.0155
_diffrn_reflns_Laue_measured_fraction_full 1.000
_diffrn_reflns_Laue_measured_fraction_max 0.997
_diffrn_reflns_limit_h_max 21
_diffrn_reflns_limit_h_min -22
_diffrn_reflns_limit_k_max 8
_diffrn_reflns_limit_k_min -8
_diffrn_reflns_limit_l_max 25
_diffrn_reflns_limit_l_min -25
_diffrn_reflns_number 35133
_diffrn_reflns_point_group_measured_fraction_full 1.000
_diffrn_reflns_point_group_measured_fraction_max 0.997
_diffrn_reflns_theta_full 25.242
_diffrn_reflns_theta_max 30.733
_diffrn_reflns_theta_min 2.002
_exptl_absorpt_coefficient_mu 0.092
_exptl_absorpt_correction_T_max 0.7461
_exptl_absorpt_correction_T_min 0.7075
_exptl_absorpt_correction_type multi-scan
_exptl_absorpt_process_details
; 
 SADABS 2016/2: Krause, L., Herbst-Irmer, R., Sheldrick G.M. & Stalke D., 
 J. Appl. Cryst. 48 (2015) 3-10 
;
_exptl_crystal_colour yellow
_exptl_crystal_density_diffrn 1.367
_exptl_crystal_description plate
_exptl_crystal_F_000 664
_exptl_crystal_size_max 0.377
_exptl_crystal_size_mid 0.293
_exptl_crystal_size_min 0.166
_refine_diff_density_max 0.420
_refine_diff_density_min -0.211
_refine_diff_density_rms 0.057
_refine_ls_extinction_method none
_refine_ls_goodness_of_fit_ref 1.041
_refine_ls_hydrogen_treatment refall
_refine_ls_matrix_type full
_refine_ls_number_parameters 277
_refine_ls_number_reflns 4790
_refine_ls_number_restraints 0
_refine_ls_restrained_S_all 1.041
_refine_ls_R_factor_all 0.0537
_refine_ls_R_factor_gt 0.0473
_refine_ls_shift/su_max 0.001
_refine_ls_shift/su_mean 0.000
_refine_ls_structure_factor_coef Fsqd
_refine_ls_weighting_details 'w=1/[\s^2^(Fo^2^)+(0.0983P)^2^+0.2052P] where P=(Fo^2^+2Fc^2^)/3'
_refine_ls_weighting_scheme calc
_refine_ls_wR_factor_gt 0.1358
_refine_ls_wR_factor_ref 0.1431
_reflns_Friedel_coverage 0.000
_reflns_number_gt 4093
_reflns_number_total 4790
_reflns_threshold_expression 'I > 2\s(I)'
_cod_data_source_file d1sc02075g2.cif
_cod_data_source_block donw089
_cod_original_sg_symbol_H-M 'P 21/n'
_cod_database_code 1562942
_shelx_shelxl_version_number 2017/1
_shelx_space_group_comment
; 
The symmetry employed for this shelxl refinement is uniquely defined 
by the following loop, which should always be used as a source of 
symmetry information in preference to the above space-group names. 
They are only intended as comments. 
;
_shelx_estimated_absorpt_t_min 0.966
_shelx_estimated_absorpt_t_max 0.985

loop_
_space_group_symop_operation_xyz
'x, y, z'
'-x+1/2, y+1/2, -z+1/2'
'-x, -y, -z'
'x-1/2, -y-1/2, z-1/2'

loop_
_atom_site_label
_atom_site_type_symbol
_atom_site_fract_x
_atom_site_fract_y
_atom_site_fract_z
_atom_site_U_iso_or_equiv
_atom_site_adp_type
_atom_site_occupancy
_atom_site_site_symmetry_order
_atom_site_calc_flag
_atom_site_refinement_flags_posn
_atom_site_refinement_flags_adp
_atom_site_refinement_flags_occupancy
_atom_site_disorder_assembly
_atom_site_disorder_group
O1 O 0.58187(5) 0.69471(15) 0.55933(5) 0.0341(2) Uani 1 1 d . . . . .
O2 O 0.51237(5) 0.22370(12) 0.31443(4) 0.02345(16) Uani 1 1 d . . . . .
O3 O 0.34383(6) 0.38476(17) 0.23121(6) 0.0479(3) Uani 1 1 d . . . . .
N1 N 0.60566(5) 0.35634(15) 0.49833(5) 0.02471(18) Uani 1 1 d . . . . .
C1 C 0.63141(6) 0.54974(18) 0.54005(5) 0.02386(19) Uani 1 1 d . . . . .
C2 C 0.73059(6) 0.55725(17) 0.55631(5) 0.02260(19) Uani 1 1 d . . . . .
C3 C 0.78858(7) 0.72051(19) 0.59862(6) 0.0275(2) Uani 1 1 d . . . . .
C4 C 0.87987(7) 0.6918(2) 0.60395(6) 0.0324(2) Uani 1 1 d . . . . .
C5 C 0.91066(7) 0.5038(2) 0.56882(7) 0.0342(2) Uani 1 1 d . . . . .
C6 C 0.85228(7) 0.3393(2) 0.52705(6) 0.0297(2) Uani 1 1 d . . . . .
C7 C 0.76055(6) 0.37008(17) 0.52054(5) 0.02282(19) Uani 1 1 d . . . . .
C8 C 0.68001(6) 0.22835(17) 0.47973(5) 0.02205(18) Uani 1 1 d . . . . .
C9 C 0.66619(6) 0.21281(16) 0.39037(5) 0.02113(18) Uani 1 1 d . . . . .
C10 C 0.43824(6) 0.08402(18) 0.29270(5) 0.0245(2) Uani 1 1 d . . . . .
C11 C 0.45777(7) -0.13351(18) 0.32042(6) 0.0280(2) Uani 1 1 d . . . . .
C12 C 0.54900(7) -0.12853(18) 0.36245(6) 0.0291(2) Uani 1 1 d . . . . .
C13 C 0.57922(6) 0.09030(16) 0.35704(5) 0.02178(19) Uani 1 1 d . . . . .
C14 C 0.35444(7) 0.1840(2) 0.25079(7) 0.0325(2) Uani 1 1 d . . . . .
C15 C 0.79206(7) 0.23300(18) 0.32195(6) 0.0259(2) Uani 1 1 d . . . . .
C16 C 0.87016(7) 0.1467(2) 0.30481(6) 0.0316(2) Uani 1 1 d . . . . .
C17 C 0.90336(7) -0.0675(2) 0.33266(6) 0.0319(2) Uani 1 1 d . . . . .
C18 C 0.85764(7) -0.19553(19) 0.37681(7) 0.0303(2) Uani 1 1 d . . . . .
C19 C 0.77987(7) -0.10998(17) 0.39414(6) 0.0270(2) Uani 1 1 d . . . . .
C20 C 0.74681(6) 0.10663(16) 0.36758(5) 0.02146(18) Uani 1 1 d . . . . .
H1 H 0.5458(12) 0.316(3) 0.4790(10) 0.045(4) Uiso 1 1 d . . . . .
H2 H 0.7663(11) 0.842(3) 0.6232(10) 0.043(4) Uiso 1 1 d . . . . .
H3 H 0.9207(12) 0.801(3) 0.6305(10) 0.051(5) Uiso 1 1 d . . . . .
H4 H 0.9761(12) 0.485(3) 0.5737(10) 0.055(5) Uiso 1 1 d . . . . .
H5 H 0.8758(10) 0.206(3) 0.5018(9) 0.036(4) Uiso 1 1 d . . . . .
H6 H 0.6825(9) 0.068(2) 0.5009(8) 0.025(3) Uiso 1 1 d . . . . .
H7 H 0.6592(9) 0.373(2) 0.3695(7) 0.024(3) Uiso 1 1 d . . . . .
H8 H 0.4178(10) -0.263(3) 0.3114(9) 0.034(4) Uiso 1 1 d . . . . .
H9 H 0.5827(10) -0.258(3) 0.3910(9) 0.038(4) Uiso 1 1 d . . . . .
H10 H 0.3018(12) 0.069(3) 0.2391(10) 0.048(4) Uiso 1 1 d . . . . .
H11 H 0.7714(9) 0.382(2) 0.3019(8) 0.027(3) Uiso 1 1 d . . . . .
H12 H 0.8976(10) 0.235(3) 0.2703(9) 0.039(4) Uiso 1 1 d . . . . .
H13 H 0.9579(11) -0.128(3) 0.3196(9) 0.042(4) Uiso 1 1 d . . . . .
H14 H 0.8783(10) -0.347(3) 0.3961(9) 0.040(4) Uiso 1 1 d . . . . .
H15 H 0.7488(10) -0.202(3) 0.4272(9) 0.040(4) Uiso 1 1 d . . . . .

loop_
_atom_site_aniso_label
_atom_site_aniso_U_11
_atom_site_aniso_U_22
_atom_site_aniso_U_33
_atom_site_aniso_U_23
_atom_site_aniso_U_13
_atom_site_aniso_U_12
O1 0.0236(4) 0.0402(5) 0.0381(4) -0.0178(3) 0.0065(3) 0.0035(3)
O2 0.0215(3) 0.0236(3) 0.0243(3) 0.0021(2) 0.0034(2) 0.0006(2)
O3 0.0358(5) 0.0407(5) 0.0586(6) 0.0122(4) -0.0062(4) 0.0043(4)
N1 0.0184(4) 0.0280(4) 0.0282(4) -0.0079(3) 0.0066(3) 0.0000(3)
C1 0.0207(4) 0.0284(5) 0.0221(4) -0.0051(3) 0.0043(3) 0.0012(3)
C2 0.0203(4) 0.0259(4) 0.0206(4) -0.0005(3) 0.0029(3) 0.0002(3)
C3 0.0261(5) 0.0294(5) 0.0246(4) -0.0019(4) 0.0012(3) -0.0021(4)
C4 0.0240(5) 0.0389(6) 0.0305(5) 0.0001(4) -0.0014(4) -0.0062(4)
C5 0.0194(4) 0.0468(7) 0.0343(5) 0.0012(5) 0.0020(4) -0.0001(4)
C6 0.0200(4) 0.0371(6) 0.0306(5) -0.0005(4) 0.0036(4) 0.0058(4)
C7 0.0193(4) 0.0264(4) 0.0220(4) 0.0010(3) 0.0034(3) 0.0023(3)
C8 0.0202(4) 0.0231(4) 0.0232(4) -0.0017(3) 0.0058(3) 0.0027(3)
C9 0.0210(4) 0.0194(4) 0.0233(4) 0.0001(3) 0.0059(3) 0.0029(3)
C10 0.0229(4) 0.0271(5) 0.0228(4) -0.0026(3) 0.0038(3) -0.0016(3)
C11 0.0296(5) 0.0241(5) 0.0302(5) -0.0042(4) 0.0067(4) -0.0028(4)
C12 0.0297(5) 0.0215(5) 0.0346(5) -0.0004(4) 0.0043(4) 0.0022(4)
C13 0.0218(4) 0.0219(4) 0.0217(4) -0.0012(3) 0.0053(3) 0.0034(3)
C14 0.0263(5) 0.0356(6) 0.0323(5) -0.0017(4) 0.0004(4) -0.0004(4)
C15 0.0249(4) 0.0277(5) 0.0246(4) 0.0020(4) 0.0052(3) -0.0022(3)
C16 0.0250(5) 0.0428(6) 0.0290(5) -0.0004(4) 0.0102(4) -0.0051(4)
C17 0.0218(4) 0.0414(6) 0.0338(5) -0.0087(4) 0.0091(4) 0.0012(4)
C18 0.0269(5) 0.0280(5) 0.0362(5) -0.0038(4) 0.0081(4) 0.0062(4)
C19 0.0274(5) 0.0237(5) 0.0323(5) 0.0017(4) 0.0116(4) 0.0046(3)
C20 0.0217(4) 0.0222(4) 0.0208(4) -0.0018(3) 0.0055(3) 0.0013(3)

loop_
_atom_type_symbol
_atom_type_description
_atom_type_scat_dispersion_real
_atom_type_scat_dispersion_imag
_atom_type_scat_source
C C 0.0033 0.0016 'International Tables Vol C Tables 4.2.6.8 and 6.1.1.4'
H H 0.0000 0.0000 'International Tables Vol C Tables 4.2.6.8 and 6.1.1.4'
N N 0.0061 0.0033 'International Tables Vol C Tables 4.2.6.8 and 6.1.1.4'
O O 0.0106 0.0060 'International Tables Vol C Tables 4.2.6.8 and 6.1.1.4'

loop_
_geom_angle_atom_site_label_1
_geom_angle_atom_site_label_2
_geom_angle_atom_site_label_3
_geom_angle
_geom_angle_site_symmetry_1
_geom_angle_site_symmetry_3
_geom_angle_publ_flag
C13 O2 C10 106.57(8) . . ?
C1 N1 C8 113.83(8) . . ?
C1 N1 H1 123.0(10) . . ?
C8 N1 H1 122.9(10) . . ?
O1 C1 N1 126.81(9) . . ?
O1 C1 C2 126.60(9) . . ?
N1 C1 C2 106.57(8) . . ?
C7 C2 C3 122.81(9) . . ?
C7 C2 C1 108.81(8) . . ?
C3 C2 C1 128.38(9) . . ?
C4 C3 C2 117.32(10) . . ?
C4 C3 H2 122.1(10) . . ?
C2 C3 H2 120.6(10) . . ?
C3 C4 C5 120.33(10) . . ?
C3 C4 H3 119.7(11) . . ?
C5 C4 H3 119.9(11) . . ?
C4 C5 C6 122.13(10) . . ?
C4 C5 H4 119.4(10) . . ?
C6 C5 H4 118.4(10) . . ?
C7 C6 C5 117.59(10) . . ?
C7 C6 H5 121.6(9) . . ?
C5 C6 H5 120.8(9) . . ?
C2 C7 C6 119.81(9) . . ?
C2 C7 C8 108.87(8) . . ?
C6 C7 C8 131.32(9) . . ?
N1 C8 C7 101.85(7) . . ?
N1 C8 C9 109.66(7) . . ?
C7 C8 C9 114.83(8) . . ?
N1 C8 H6 110.4(7) . . ?
C7 C8 H6 111.6(8) . . ?
C9 C8 H6 108.4(8) . . ?
C13 C9 C20 113.80(8) . . ?
C13 C9 C8 108.96(7) . . ?
C20 C9 C8 111.99(7) . . ?
C13 C9 H7 106.6(7) . . ?
C20 C9 H7 107.5(7) . . ?
C8 C9 H7 107.6(7) . . ?
C11 C10 O2 110.32(9) . . ?
C11 C10 C14 130.64(10) . . ?
O2 C10 C14 118.92(9) . . ?
C10 C11 C12 106.08(9) . . ?
C10 C11 H8 125.9(9) . . ?
C12 C11 H8 128.0(9) . . ?
C13 C12 C11 106.85(9) . . ?
C13 C12 H9 127.1(9) . . ?
C11 C12 H9 126.0(9) . . ?
C12 C13 O2 110.18(9) . . ?
C12 C13 C9 134.17(9) . . ?
O2 C13 C9 115.57(8) . . ?
O3 C14 C10 125.09(11) . . ?
O3 C14 H10 121.1(10) . . ?
C10 C14 H10 113.8(10) . . ?
C20 C15 C16 120.63(10) . . ?
C20 C15 H11 121.7(8) . . ?
C16 C15 H11 117.7(8) . . ?
C17 C16 C15 120.17(10) . . ?
C17 C16 H12 121.4(9) . . ?
C15 C16 H12 118.3(9) . . ?
C18 C17 C16 119.37(9) . . ?
C18 C17 H13 121.0(9) . . ?
C16 C17 H13 119.6(9) . . ?
C17 C18 C19 120.63(10) . . ?
C17 C18 H14 121.4(9) . . ?
C19 C18 H14 118.0(9) . . ?
C18 C19 C20 120.46(9) . . ?
C18 C19 H15 119.6(9) . . ?
C20 C19 H15 119.9(9) . . ?
C19 C20 C15 118.71(9) . . ?
C19 C20 C9 121.80(8) . . ?
C15 C20 C9 119.41(8) . . ?

loop_
_geom_bond_atom_site_label_1
_geom_bond_atom_site_label_2
_geom_bond_distance
_geom_bond_site_symmetry_2
_geom_bond_publ_flag
O1 C1 1.2351(12) . ?
O2 C13 1.3632(11) . ?
O2 C10 1.3746(12) . ?
O3 C14 1.2154(15) . ?
N1 C1 1.3525(12) . ?
N1 C8 1.4625(12) . ?
N1 H1 0.929(17) . ?
C1 C2 1.4793(13) . ?
C2 C7 1.3912(13) . ?
C2 C3 1.3926(14) . ?
C3 C4 1.3900(15) . ?
C3 H2 0.934(17) . ?
C4 C5 1.3945(18) . ?
C4 H3 0.935(18) . ?
C5 C6 1.3968(16) . ?
C5 H4 0.993(18) . ?
C6 C7 1.3946(13) . ?
C6 H5 1.002(15) . ?
C7 C8 1.5181(13) . ?
C8 C9 1.5611(13) . ?
C8 H6 1.003(13) . ?
C9 C13 1.5035(13) . ?
C9 C20 1.5197(12) . ?
C9 H7 1.000(13) . ?
C10 C11 1.3623(15) . ?
C10 C14 1.4461(14) . ?
C11 C12 1.4222(15) . ?
C11 H8 0.956(15) . ?
C12 C13 1.3622(14) . ?
C12 H9 0.983(16) . ?
C14 H10 1.028(17) . ?
C15 C20 1.3959(13) . ?
C15 C16 1.3965(14) . ?
C15 H11 0.958(14) . ?
C16 C17 1.3891(17) . ?
C16 H12 0.970(16) . ?
C17 C18 1.3874(16) . ?
C17 H13 0.985(16) . ?
C18 C19 1.3917(14) . ?
C18 H14 0.971(16) . ?
C19 C20 1.3950(13) . ?
C19 H15 0.997(16) . ?

loop_
_geom_hbond_atom_site_label_D
_geom_hbond_atom_site_label_H
_geom_hbond_atom_site_label_A
_geom_hbond_distance_DH
_geom_hbond_distance_HA
_geom_hbond_distance_DA
_geom_hbond_angle_DHA
_geom_hbond_site_symmetry_A
_geom_hbond_publ_flag
N1 H1 O1 0.929(17) 1.916(17) 2.8301(12) 167.5(15) 3_666 yes

loop_
_geom_torsion_atom_site_label_1
_geom_torsion_atom_site_label_2
_geom_torsion_atom_site_label_3
_geom_torsion_atom_site_label_4
_geom_torsion
_geom_torsion_site_symmetry_1
_geom_torsion_site_symmetry_2
_geom_torsion_site_symmetry_3
_geom_torsion_site_symmetry_4
_geom_torsion_publ_flag
C8 N1 C1 O1 175.45(10) . . . . ?
C8 N1 C1 C2 -3.02(11) . . . . ?
O1 C1 C2 C7 -176.10(10) . . . . ?
N1 C1 C2 C7 2.38(11) . . . . ?
O1 C1 C2 C3 2.88(17) . . . . ?
N1 C1 C2 C3 -178.65(10) . . . . ?
C7 C2 C3 C4 0.44(15) . . . . ?
C1 C2 C3 C4 -178.40(10) . . . . ?
C2 C3 C4 C5 -0.94(16) . . . . ?
C3 C4 C5 C6 0.37(18) . . . . ?
C4 C5 C6 C7 0.73(17) . . . . ?
C3 C2 C7 C6 0.65(15) . . . . ?
C1 C2 C7 C6 179.70(9) . . . . ?
C3 C2 C7 C8 -179.95(9) . . . . ?
C1 C2 C7 C8 -0.91(11) . . . . ?
C5 C6 C7 C2 -1.21(15) . . . . ?
C5 C6 C7 C8 179.55(10) . . . . ?
C1 N1 C8 C7 2.41(10) . . . . ?
C1 N1 C8 C9 -119.63(9) . . . . ?
C2 C7 C8 N1 -0.77(10) . . . . ?
C6 C7 C8 N1 178.53(11) . . . . ?
C2 C7 C8 C9 117.64(9) . . . . ?
C6 C7 C8 C9 -63.06(14) . . . . ?
N1 C8 C9 C13 -60.00(10) . . . . ?
C7 C8 C9 C13 -173.92(7) . . . . ?
N1 C8 C9 C20 173.20(8) . . . . ?
C7 C8 C9 C20 59.28(10) . . . . ?
C13 O2 C10 C11 -0.43(10) . . . . ?
C13 O2 C10 C14 175.86(8) . . . . ?
O2 C10 C11 C12 0.60(11) . . . . ?
C14 C10 C11 C12 -175.12(11) . . . . ?
C10 C11 C12 C13 -0.54(12) . . . . ?
C11 C12 C13 O2 0.29(11) . . . . ?
C11 C12 C13 C9 176.72(10) . . . . ?
C10 O2 C13 C12 0.07(10) . . . . ?
C10 O2 C13 C9 -177.09(7) . . . . ?
C20 C9 C13 C12 60.01(14) . . . . ?
C8 C9 C13 C12 -65.73(13) . . . . ?
C20 C9 C13 O2 -123.70(8) . . . . ?
C8 C9 C13 O2 110.55(8) . . . . ?
C11 C10 C14 O3 176.99(12) . . . . ?
O2 C10 C14 O3 1.57(17) . . . . ?
C20 C15 C16 C17 0.47(16) . . . . ?
C15 C16 C17 C18 0.75(16) . . . . ?
C16 C17 C18 C19 -0.87(17) . . . . ?
C17 C18 C19 C20 -0.24(17) . . . . ?
C18 C19 C20 C15 1.44(16) . . . . ?
C18 C19 C20 C9 -175.34(9) . . . . ?
C16 C15 C20 C19 -1.56(15) . . . . ?
C16 C15 C20 C9 175.30(9) . . . . ?
C13 C9 C20 C19 -68.35(12) . . . . ?
C8 C9 C20 C19 55.78(12) . . . . ?
C13 C9 C20 C15 114.89(10) . . . . ?
C8 C9 C20 C15 -120.98(9) . . . . ?
